data_7708116
loop_
_publ_author_name
'Matos, Cati\'ucia R M O'
'Sanii, Rana'
'Wang, Shi-Qiang'
'Ronconi, C\'elia M'
'Zaworotko, Michael J.'

_publ_section_title
;
 Reversible single-crystal to single-crystal phase transformation between
 a new Werner clathrate and its apohost.
;
_journal_issue 37
_journal_name_full 'Dalton transactions (Cambridge, England : 2003)'
_journal_page_first 12923
_journal_page_last 12930
_journal_paper_doi 10.1039/d1dt01839f
_journal_volume 50
_journal_year 2021
_chemical_formula_moiety 'C70 H40 Co N10 O8 S2, 2(C8 H10)'
_chemical_formula_sum 'C86 H60 Co N10 O8 S2'
_chemical_formula_weight 1484.49
_space_group_crystal_system triclinic
_space_group_IT_number 2
_space_group_name_Hall '-P 1'
_space_group_name_H-M_alt 'P -1'
_atom_sites_solution_hydrogens geom
_audit_creation_date 2019-07-24
_audit_creation_method
;
Olex2 1.2
(compiled 2018.05.29 svn.r3508 for OlexSys, GUI svn.r5506)
;
_audit_update_record
;
2021-07-05 deposited with the CCDC.	2021-07-26 downloaded from the CCDC.
;
_cell_angle_alpha 110.5340(10)
_cell_angle_beta 97.7010(10)
_cell_angle_gamma 93.6120(10)
_cell_formula_units_Z 1
_cell_length_a 8.9800(2)
_cell_length_b 13.9351(3)
_cell_length_c 15.8237(3)
_cell_measurement_reflns_used 9976
_cell_measurement_temperature 300(2)
_cell_measurement_theta_max 25.05
_cell_measurement_theta_min 2.63
_cell_volume 1824.64(7)
_computing_cell_refinement 'SAINT V8.38A (?, 2016)'
_computing_data_reduction 'SAINT V8.38A (?, 2016)'
_computing_molecular_graphics 'Olex2 (Dolomanov et al., 2009)'
_computing_publication_material 'Olex2 (Dolomanov et al., 2009)'
_computing_structure_refinement 'ShelXL (Sheldrick, 2015)'
_computing_structure_solution 'SHELXT 2014/5 (Sheldrick, 2014)'
_diffrn_ambient_temperature 299.99
_diffrn_measured_fraction_theta_full 0.996
_diffrn_measured_fraction_theta_max 0.996
_diffrn_measurement_device_type 'Bruker APEX-II CCD'
_diffrn_measurement_method '\f and \w scans'
_diffrn_radiation_type MoK\a
_diffrn_radiation_wavelength 0.71073
_diffrn_reflns_av_R_equivalents 0.0283
_diffrn_reflns_av_unetI/netI 0.0252
_diffrn_reflns_Laue_measured_fraction_full 0.996
_diffrn_reflns_Laue_measured_fraction_max 0.996
_diffrn_reflns_limit_h_max 10
_diffrn_reflns_limit_h_min -10
_diffrn_reflns_limit_k_max 16
_diffrn_reflns_limit_k_min -16
_diffrn_reflns_limit_l_max 18
_diffrn_reflns_limit_l_min -18
_diffrn_reflns_number 31414
_diffrn_reflns_point_group_measured_fraction_full 0.996
_diffrn_reflns_point_group_measured_fraction_max 0.996
_diffrn_reflns_theta_full 25.050
_diffrn_reflns_theta_max 25.050
_diffrn_reflns_theta_min 2.487
_diffrn_standards_number 0
_exptl_absorpt_coefficient_mu 0.359
_exptl_absorpt_correction_T_max 0.965
_exptl_absorpt_correction_T_min 0.958
_exptl_absorpt_correction_type multi-scan
_exptl_absorpt_process_details
'SADABS-2016/2 (Bruker,2016/2) was used for absorption correction. wR2(int) was 0.0518 before and 0.0420 after correction. The Ratio of minimum to maximum transmission is 0.9581. The \l/2 correction factor is Not present.'
_exptl_crystal_colour pink
_exptl_crystal_density_diffrn 1.351
_exptl_crystal_description needles
_exptl_crystal_F_000 769
_exptl_crystal_size_max 0.32
_exptl_crystal_size_mid 0.1
_exptl_crystal_size_min 0.1
_refine_diff_density_max 0.483
_refine_diff_density_min -0.361
_refine_diff_density_rms 0.037
_refine_ls_extinction_method none
_refine_ls_goodness_of_fit_ref 1.016
_refine_ls_hydrogen_treatment constr
_refine_ls_matrix_type full
_refine_ls_number_parameters 486
_refine_ls_number_reflns 6441
_refine_ls_number_restraints 0
_refine_ls_restrained_S_all 1.016
_refine_ls_R_factor_all 0.0532
_refine_ls_R_factor_gt 0.0419
_refine_ls_shift/su_max 0.000
_refine_ls_shift/su_mean 0.000
_refine_ls_structure_factor_coef Fsqd
_refine_ls_weighting_details 'w=1/[\s^2^(Fo^2^)+(0.0437P)^2^+0.8955P] where P=(Fo^2^+2Fc^2^)/3'
_refine_ls_weighting_scheme calc
_refine_ls_wR_factor_gt 0.0969
_refine_ls_wR_factor_ref 0.1024
_reflns_Friedel_coverage 0.000
_reflns_number_gt 5431
_reflns_number_total 6441
_reflns_threshold_expression 'I > 2\s(I)'
_cod_data_source_file d1dt01839f2.cif
_cod_data_source_block SAMM-5-Co-NCSOX
_cod_depositor_comments 'Adding full bibliography for 7708105--7708117.cif.'
_cod_database_code 7708116
_shelx_shelxl_version_number 2018/3
_shelx_space_group_comment
;
The symmetry employed for this shelxl refinement is uniquely defined
by the following loop, which should always be used as a source of
symmetry information in preference to the above space-group names.
They are only intended as comments.
;
_shelx_estimated_absorpt_t_max 0.965
_shelx_estimated_absorpt_t_min 0.894
_olex2_refinement_description
;
1. Fixed Uiso
 At 1.2 times of:
  All C(H) groups
 At 1.5 times of:
  All C(H,H,H) groups
2.a Aromatic/amide H refined with riding coordinates:
 C00E(H00E), C00F(H00F), C00I(H00I), C00S(H00S), C00V(H00V), C00W(H00W),
 C00X(H00X), C00Y(H00Y), C00Z(H00Z), C010(H010), C011(H011), C012(H012),
 C013(H013), C014(H014), C015(H015), C016(H016), C017(H017), C018(H018),
 C019(H019), C01B(H01B), C01D(H01D), C01E(H01E), C01F(H01F), C01H(H01H)
2.b Idealised Me refined as rotating group:
 C01G(H01A,H01C,H01G), C01I(H01I,H01J,H01K)
;
_olex2_submission_special_instructions 'No special instructions were received'

loop_
_space_group_symop_operation_xyz
'x, y, z'
'-x, -y, -z'

loop_
_atom_site_label
_atom_site_type_symbol
_atom_site_fract_x
_atom_site_fract_y
_atom_site_fract_z
_atom_site_U_iso_or_equiv
_atom_site_adp_type
_atom_site_occupancy
_atom_site_site_symmetry_order
_atom_site_calc_flag
_atom_site_refinement_flags_posn
_atom_site_refinement_flags_adp
_atom_site_refinement_flags_occupancy
_atom_site_disorder_assembly
_atom_site_disorder_group
Co01 Co 1.000000 0.500000 1.000000 0.03493(12) Uani 1 2 d S T P . .
S002 S 0.99129(11) 0.65915(8) 0.77918(7) 0.0976(3) Uani 1 1 d . . . . .
O003 O 1.16473(19) 0.27881(14) 0.67251(11) 0.0647(5) Uani 1 1 d . . . . .
N004 N 1.05032(19) 0.34307(13) 0.92198(11) 0.0418(4) Uani 1 1 d . . . . .
O005 O 0.6413(2) 0.26591(13) 0.66972(11) 0.0634(5) Uani 1 1 d . . . . .
N006 N 0.75716(18) 0.44611(13) 0.94453(11) 0.0394(4) Uani 1 1 d . . . . .
N007 N 0.98187(19) 0.16512(13) 0.68203(11) 0.0402(4) Uani 1 1 d . . . . .
N008 N 1.02133(19) 0.54396(14) 0.89066(11) 0.0446(4) Uani 1 1 d . . . . .
N009 N 0.50298(18) 0.39670(13) 0.72805(11) 0.0391(4) Uani 1 1 d . . . . .
O00A O 0.3750(2) 0.53169(15) 0.79000(11) 0.0720(5) Uani 1 1 d . . . . .
O00B O 0.8100(2) 0.04366(15) 0.69038(12) 0.0742(5) Uani 1 1 d . . . . .
C00C C 0.4034(2) 0.39687(16) 0.55239(14) 0.0406(5) Uani 1 1 d . . . . .
C00D C 0.3579(2) 0.47019(17) 0.62851(15) 0.0440(5) Uani 1 1 d . . . . .
C00E C 1.0081(2) 0.30114(17) 0.83128(14) 0.0419(5) Uani 1 1 d . . . . .
H00E H 0.961880 0.341000 0.801431 0.050 Uiso 1 1 calc R . . . .
C00F C 0.6980(2) 0.44159(16) 0.86096(13) 0.0404(5) Uani 1 1 d . . . . .
H00F H 0.757937 0.469544 0.829772 0.048 Uiso 1 1 calc R . . . .
C00G C 0.5538(2) 0.39802(16) 0.81867(13) 0.0390(5) Uani 1 1 d . . . . .
C00H C 0.8729(2) 0.10587(15) 0.49370(14) 0.0398(5) Uani 1 1 d . . . . .
C00I C 0.6662(2) 0.40798(17) 0.98880(15) 0.0459(5) Uani 1 1 d . . . . .
H00I H 0.703709 0.411344 1.047602 0.055 Uiso 1 1 calc R . . . .
C00J C 1.0295(2) 0.20206(16) 0.77960(14) 0.0409(5) Uani 1 1 d . . . . .
C00K C 0.8136(3) 0.08007(18) 0.39970(15) 0.0494(5) Uani 1 1 d . . . . .
C00L C 0.9932(2) 0.18576(16) 0.53589(14) 0.0420(5) Uani 1 1 d . . . . .
C00M C 0.8097(2) 0.05308(16) 0.54396(15) 0.0439(5) Uani 1 1 d . . . . .
C00N C 0.4972(2) 0.32299(16) 0.56312(14) 0.0424(5) Uani 1 1 d . . . . .
C00O C 1.0117(2) 0.59106(18) 0.84317(14) 0.0443(5) Uani 1 1 d . . . . .
C00P C 0.8631(3) 0.08382(17) 0.64305(15) 0.0468(5) Uani 1 1 d . . . . .
C00Q C 0.4084(2) 0.47121(17) 0.72123(15) 0.0455(5) Uani 1 1 d . . . . .
C00R C 1.0561(2) 0.21499(17) 0.63365(14) 0.0436(5) Uani 1 1 d . . . . .
C00S C 1.1163(2) 0.28337(18) 0.96324(15) 0.0484(5) Uani 1 1 d . . . . .
H00S H 1.146907 0.310867 1.026372 0.058 Uiso 1 1 calc R . . . .
C00T C 0.5545(2) 0.32394(17) 0.65498(14) 0.0430(5) Uani 1 1 d . . . . .
C00U C 0.3516(2) 0.39542(19) 0.46316(15) 0.0495(6) Uani 1 1 d . . . . .
C00V C 1.0959(3) 0.14179(19) 0.82304(16) 0.0543(6) Uani 1 1 d . . . . .
H00V H 1.110479 0.074235 0.790064 0.065 Uiso 1 1 calc R . . . .
C00W C 0.5199(3) 0.3641(2) 0.95086(17) 0.0562(6) Uani 1 1 d . . . . .
H00W H 0.460491 0.338732 0.983925 0.067 Uiso 1 1 calc R . . . .
C00X C 0.2650(3) 0.5405(2) 0.61639(18) 0.0612(6) Uani 1 1 d . . . . .
H00X H 0.235191 0.588814 0.666807 0.073 Uiso 1 1 calc R . . . .
C00Y C 0.4615(2) 0.35792(19) 0.86382(16) 0.0522(6) Uani 1 1 d . . . . .
H00Y H 0.363227 0.327730 0.836610 0.063 Uiso 1 1 calc R . . . .
C00Z C 1.0520(3) 0.2369(2) 0.48621(17) 0.0612(7) Uani 1 1 d . . . . .
H00Z H 1.131992 0.289161 0.514301 0.073 Uiso 1 1 calc R . . . .
C010 C 0.8770(3) 0.1361(2) 0.35171(16) 0.0627(7) Uani 1 1 d . . . . .
H010 H 0.838043 0.120856 0.290358 0.075 Uiso 1 1 calc R . . . .
C011 C 0.6915(3) 0.0008(2) 0.35941(17) 0.0635(7) Uani 1 1 d . . . . .
H011 H 0.649589 -0.016119 0.298251 0.076 Uiso 1 1 calc R . . . .
C012 C 1.1403(3) 0.1840(2) 0.91656(16) 0.0590(6) Uani 1 1 d . . . . .
H012 H 1.186240 0.145250 0.947734 0.071 Uiso 1 1 calc R . . . .
C013 C 0.9936(3) 0.2117(2) 0.39351(18) 0.0710(8) Uani 1 1 d . . . . .
H013 H 1.035140 0.247074 0.360494 0.085 Uiso 1 1 calc R . . . .
C014 C 0.6344(3) -0.0510(2) 0.40853(19) 0.0704(8) Uani 1 1 d . . . . .
H014 H 0.555493 -0.103984 0.380330 0.084 Uiso 1 1 calc R . . . .
C015 C 0.3941(3) 0.3191(2) 0.38792(17) 0.0637(7) Uani 1 1 d . . . . .
H015 H 0.361072 0.317554 0.329144 0.076 Uiso 1 1 calc R . . . .
C016 C 0.6933(3) -0.02517(19) 0.50161(18) 0.0608(7) Uani 1 1 d . . . . .
H016 H 0.653380 -0.061194 0.534635 0.073 Uiso 1 1 calc R . . . .
C017 C 0.5357(3) 0.2498(2) 0.48772(16) 0.0578(6) Uani 1 1 d . . . . .
H017 H 0.597600 0.201320 0.495157 0.069 Uiso 1 1 calc R . . . .
C018 C 0.2569(3) 0.4696(2) 0.45442(19) 0.0633(7) Uani 1 1 d . . . . .
H018 H 0.222447 0.470217 0.396539 0.076 Uiso 1 1 calc R . . . .
C019 C 0.2151(3) 0.5398(2) 0.5285(2) 0.0694(7) Uani 1 1 d . . . . .
H019 H 0.152709 0.587969 0.520983 0.083 Uiso 1 1 calc R . . . .
C01A C 0.6768(4) 0.9168(3) 0.87001(19) 0.0803(9) Uani 1 1 d . . . . .
C01B C 0.4823(3) 0.2476(2) 0.39945(17) 0.0690(7) Uani 1 1 d . . . . .
H01B H 0.507431 0.197026 0.348698 0.083 Uiso 1 1 calc R . . . .
C01C C 0.5788(6) 0.9897(3) 0.8785(2) 0.0948(11) Uani 1 1 d . . . . .
C01D C 0.6206(7) 0.8186(3) 0.8612(2) 0.1131(14) Uani 1 1 d . . . . .
H01D H 0.686368 0.768571 0.855497 0.136 Uiso 1 1 calc R . . . .
C01E C 0.4696(9) 0.7927(4) 0.8607(3) 0.142(2) Uani 1 1 d . . . . .
H01E H 0.431906 0.726348 0.854102 0.171 Uiso 1 1 calc R . . . .
C01F C 0.3786(7) 0.8687(8) 0.8701(3) 0.158(3) Uani 1 1 d . . . . .
H01F H 0.276226 0.853035 0.869815 0.190 Uiso 1 1 calc R . . . .
C01G C 0.8411(6) 0.9383(4) 0.8685(3) 0.1460(18) Uani 1 1 d . . . . .
H01A H 0.853467 0.946037 0.811873 0.219 Uiso 1 1 calc GR . . . .
H01C H 0.892569 0.881914 0.874156 0.219 Uiso 1 1 calc GR . . . .
H01G H 0.883028 1.000650 0.918671 0.219 Uiso 1 1 calc GR . . . .
C01H C 0.4292(7) 0.9653(6) 0.8799(3) 0.140(2) Uani 1 1 d . . . . .
H01H H 0.363198 1.015400 0.887515 0.167 Uiso 1 1 calc R . . . .
C01I C 0.6367(8) 1.0976(3) 0.8878(3) 0.179(3) Uani 1 1 d . . . . .
H01I H 0.723768 1.123084 0.935272 0.268 Uiso 1 1 calc GR . . . .
H01J H 0.558981 1.141917 0.903175 0.268 Uiso 1 1 calc GR . . . .
H01K H 0.664265 1.096550 0.830953 0.268 Uiso 1 1 calc GR . . . .

loop_
_atom_site_aniso_label
_atom_site_aniso_U_11
_atom_site_aniso_U_22
_atom_site_aniso_U_33
_atom_site_aniso_U_23
_atom_site_aniso_U_13
_atom_site_aniso_U_12
Co01 0.0355(2) 0.0431(2) 0.0260(2) 0.01472(16) 0.00045(15) 0.00034(16)
S002 0.1118(7) 0.1339(8) 0.0967(6) 0.0907(6) 0.0346(5) 0.0487(6)
O003 0.0578(10) 0.0780(12) 0.0492(10) 0.0235(9) -0.0065(8) -0.0277(9)
N004 0.0406(9) 0.0479(10) 0.0356(9) 0.0148(8) 0.0028(7) 0.0048(8)
O005 0.0730(11) 0.0619(11) 0.0532(10) 0.0176(8) 0.0021(8) 0.0299(9)
N006 0.0363(9) 0.0462(10) 0.0335(9) 0.0139(8) 0.0016(7) 0.0018(8)
N007 0.0429(10) 0.0405(10) 0.0360(9) 0.0134(8) 0.0058(7) 0.0009(8)
N008 0.0447(10) 0.0562(11) 0.0341(9) 0.0209(9) 0.0019(8) -0.0017(9)
N009 0.0344(9) 0.0445(10) 0.0352(9) 0.0131(8) -0.0007(7) 0.0028(8)
O00A 0.0945(14) 0.0752(12) 0.0462(10) 0.0159(9) 0.0135(9) 0.0403(11)
O00B 0.0864(13) 0.0753(12) 0.0623(11) 0.0335(10) 0.0090(10) -0.0249(10)
C00C 0.0332(10) 0.0467(12) 0.0411(11) 0.0179(10) 0.0026(9) -0.0054(9)
C00D 0.0383(11) 0.0485(13) 0.0463(12) 0.0208(10) 0.0026(9) 0.0018(10)
C00E 0.0417(11) 0.0472(12) 0.0375(11) 0.0179(10) 0.0018(9) 0.0053(10)
C00F 0.0365(11) 0.0480(12) 0.0353(11) 0.0158(9) 0.0022(9) -0.0002(9)
C00G 0.0356(10) 0.0423(11) 0.0361(11) 0.0129(9) 0.0004(8) 0.0026(9)
C00H 0.0386(11) 0.0386(11) 0.0376(11) 0.0070(9) 0.0087(9) 0.0078(9)
C00I 0.0418(12) 0.0576(14) 0.0402(12) 0.0214(10) 0.0050(9) 0.0030(10)
C00J 0.0421(11) 0.0447(12) 0.0360(11) 0.0148(9) 0.0064(9) 0.0035(9)
C00K 0.0475(12) 0.0501(13) 0.0398(12) 0.0029(10) 0.0069(10) 0.0092(10)
C00L 0.0398(11) 0.0457(12) 0.0393(11) 0.0147(10) 0.0058(9) 0.0025(9)
C00M 0.0420(11) 0.0358(11) 0.0463(12) 0.0057(9) 0.0082(9) 0.0027(9)
C00N 0.0393(11) 0.0443(12) 0.0409(11) 0.0139(10) 0.0050(9) -0.0016(9)
C00O 0.0351(11) 0.0632(14) 0.0355(11) 0.0190(11) 0.0060(9) 0.0056(10)
C00P 0.0483(12) 0.0410(12) 0.0501(13) 0.0159(10) 0.0095(10) 0.0001(10)
C00Q 0.0425(12) 0.0487(13) 0.0423(12) 0.0139(10) 0.0037(10) 0.0069(10)
C00R 0.0413(12) 0.0470(12) 0.0414(12) 0.0165(10) 0.0047(9) -0.0007(10)
C00S 0.0491(13) 0.0617(15) 0.0380(11) 0.0219(11) 0.0053(10) 0.0145(11)
C00T 0.0389(11) 0.0426(12) 0.0424(12) 0.0118(10) 0.0013(9) 0.0007(10)
C00U 0.0437(12) 0.0624(15) 0.0457(13) 0.0275(11) 0.0025(10) -0.0058(11)
C00V 0.0668(15) 0.0512(14) 0.0495(14) 0.0206(11) 0.0135(12) 0.0196(12)
C00W 0.0431(12) 0.0778(17) 0.0564(14) 0.0372(13) 0.0079(11) -0.0033(12)
C00X 0.0600(15) 0.0662(16) 0.0621(16) 0.0274(13) 0.0088(12) 0.0203(13)
C00Y 0.0354(11) 0.0634(15) 0.0568(14) 0.0260(12) -0.0008(10) -0.0072(10)
C00Z 0.0604(15) 0.0716(17) 0.0508(14) 0.0275(13) 0.0024(12) -0.0142(13)
C010 0.0704(17) 0.0789(18) 0.0348(12) 0.0165(12) 0.0051(12) 0.0112(15)
C011 0.0579(15) 0.0659(17) 0.0444(13) -0.0037(12) 0.0015(12) 0.0013(13)
C012 0.0735(17) 0.0666(16) 0.0478(14) 0.0298(12) 0.0119(12) 0.0302(14)
C013 0.0818(19) 0.086(2) 0.0491(15) 0.0343(14) 0.0073(14) -0.0093(16)
C014 0.0600(16) 0.0586(16) 0.0639(17) -0.0063(13) 0.0018(13) -0.0137(13)
C015 0.0695(17) 0.0821(19) 0.0391(13) 0.0249(13) 0.0057(12) -0.0040(15)
C016 0.0595(15) 0.0491(14) 0.0635(16) 0.0097(12) 0.0110(13) -0.0073(12)
C017 0.0631(15) 0.0604(15) 0.0465(13) 0.0142(12) 0.0103(11) 0.0120(12)
C018 0.0580(15) 0.0817(19) 0.0596(16) 0.0435(15) -0.0036(12) 0.0000(14)
C019 0.0664(17) 0.0798(19) 0.0754(19) 0.0456(16) 0.0026(14) 0.0228(15)
C01A 0.113(3) 0.086(2) 0.0476(16) 0.0294(15) 0.0162(16) 0.020(2)
C01B 0.0819(19) 0.0763(19) 0.0427(14) 0.0120(13) 0.0158(13) 0.0106(16)
C01C 0.147(4) 0.097(3) 0.0500(17) 0.0289(17) 0.028(2) 0.048(3)
C01D 0.193(5) 0.095(3) 0.0508(19) 0.0267(19) 0.017(3) 0.022(3)
C01E 0.225(7) 0.121(4) 0.059(2) 0.033(3) -0.017(4) -0.052(4)
C01F 0.144(5) 0.256(9) 0.077(3) 0.084(5) -0.016(3) -0.028(6)
C01G 0.133(4) 0.206(5) 0.133(4) 0.095(4) 0.036(3) 0.036(4)
C01H 0.158(5) 0.219(7) 0.075(3) 0.075(4) 0.042(3) 0.090(5)
C01I 0.354(9) 0.086(3) 0.121(4) 0.045(3) 0.085(5) 0.067(4)

loop_
_atom_type_symbol
_atom_type_description
_atom_type_scat_dispersion_real
_atom_type_scat_dispersion_imag
_atom_type_scat_source
C C 0.0033 0.0016 'International Tables Vol C Tables 4.2.6.8 and 6.1.1.4'
H H 0.0000 0.0000 'International Tables Vol C Tables 4.2.6.8 and 6.1.1.4'
Co Co 0.3494 0.9721 'International Tables Vol C Tables 4.2.6.8 and 6.1.1.4'
N N 0.0061 0.0033 'International Tables Vol C Tables 4.2.6.8 and 6.1.1.4'
O O 0.0106 0.0060 'International Tables Vol C Tables 4.2.6.8 and 6.1.1.4'
S S 0.1246 0.1234 'International Tables Vol C Tables 4.2.6.8 and 6.1.1.4'

loop_
_geom_angle_atom_site_label_1
_geom_angle_atom_site_label_2
_geom_angle_atom_site_label_3
_geom_angle
_geom_angle_site_symmetry_1
_geom_angle_site_symmetry_3
_geom_angle_publ_flag
N004 Co01 N004 180.00(8) 2_767 . ?
N004 Co01 N006 91.82(6) . 2_767 ?
N004 Co01 N006 91.82(6) 2_767 . ?
N004 Co01 N006 88.18(6) 2_767 2_767 ?
N004 Co01 N006 88.18(6) . . ?
N006 Co01 N006 180.0 . 2_767 ?
N008 Co01 N004 89.58(7) . 2_767 ?
N008 Co01 N004 89.58(7) 2_767 . ?
N008 Co01 N004 90.42(7) . . ?
N008 Co01 N004 90.42(7) 2_767 2_767 ?
N008 Co01 N006 89.80(6) . 2_767 ?
N008 Co01 N006 89.80(6) 2_767 . ?
N008 Co01 N006 90.20(6) 2_767 2_767 ?
N008 Co01 N006 90.20(6) . . ?
N008 Co01 N008 180.0 . 2_767 ?
C00E N004 Co01 120.83(14) . . ?
C00E N004 C00S 116.86(19) . . ?
C00S N004 Co01 122.20(14) . . ?
C00F N006 Co01 120.83(13) . . ?
C00F N006 C00I 116.72(17) . . ?
C00I N006 Co01 122.18(13) . . ?
C00P N007 C00J 117.82(17) . . ?
C00R N007 C00J 116.89(16) . . ?
C00R N007 C00P 125.27(18) . . ?
C00O N008 Co01 160.41(18) . . ?
C00Q N009 C00G 116.54(17) . . ?
C00T N009 C00G 117.77(17) . . ?
C00T N009 C00Q 125.67(17) . . ?
C00D C00C C00N 121.04(19) . . ?
C00D C00C C00U 119.7(2) . . ?
C00N C00C C00U 119.2(2) . . ?
C00C C00D C00Q 120.24(19) . . ?
C00X C00D C00C 120.1(2) . . ?
C00X C00D C00Q 119.7(2) . . ?
N004 C00E H00E 118.2 . . ?
N004 C00E C00J 123.51(19) . . ?
C00J C00E H00E 118.2 . . ?
N006 C00F H00F 118.2 . . ?
N006 C00F C00G 123.59(19) . . ?
C00G C00F H00F 118.2 . . ?
C00F C00G N009 118.59(18) . . ?
C00F C00G C00Y 119.51(19) . . ?
C00Y C00G N009 121.90(18) . . ?
C00L C00H C00K 119.3(2) . . ?
C00M C00H C00K 119.88(19) . . ?
C00M C00H C00L 120.81(19) . . ?
N006 C00I H00I 118.6 . . ?
N006 C00I C00W 122.7(2) . . ?
C00W C00I H00I 118.6 . . ?
C00E C00J N007 118.93(18) . . ?
C00V C00J N007 122.22(19) . . ?
C00V C00J C00E 118.8(2) . . ?
C010 C00K C00H 118.6(2) . . ?
C010 C00K C011 123.2(2) . . ?
C011 C00K C00H 118.2(2) . . ?
C00H C00L C00R 120.52(19) . . ?
C00Z C00L C00H 120.0(2) . . ?
C00Z C00L C00R 119.5(2) . . ?
C00H C00M C00P 120.45(18) . . ?
C016 C00M C00H 120.1(2) . . ?
C016 C00M C00P 119.4(2) . . ?
C00C C00N C00T 120.30(19) . . ?
C017 C00N C00C 120.1(2) . . ?
C017 C00N C00T 119.6(2) . . ?
N008 C00O S002 177.2(2) . . ?
N007 C00P C00M 116.35(18) . . ?
O00B C00P N007 120.1(2) . . ?
O00B C00P C00M 123.5(2) . . ?
N009 C00Q C00D 116.34(19) . . ?
O00A C00Q N009 119.3(2) . . ?
O00A C00Q C00D 124.3(2) . . ?
O003 C00R N007 120.11(19) . . ?
O003 C00R C00L 123.60(19) . . ?
N007 C00R C00L 116.29(18) . . ?
N004 C00S H00S 118.5 . . ?
N004 C00S C012 123.0(2) . . ?
C012 C00S H00S 118.5 . . ?
O005 C00T N009 119.78(19) . . ?
O005 C00T C00N 123.9(2) . . ?
N009 C00T C00N 116.30(19) . . ?
C015 C00U C00C 118.7(2) . . ?
C015 C00U C018 123.3(2) . . ?
C018 C00U C00C 118.0(2) . . ?
C00J C00V H00V 120.8 . . ?
C00J C00V C012 118.4(2) . . ?
C012 C00V H00V 120.8 . . ?
C00I C00W H00W 120.0 . . ?
C00I C00W C00Y 119.9(2) . . ?
C00Y C00W H00W 120.0 . . ?
C00D C00X H00X 119.9 . . ?
C00D C00X C019 120.3(2) . . ?
C019 C00X H00X 119.9 . . ?
C00G C00Y C00W 117.5(2) . . ?
C00G C00Y H00Y 121.2 . . ?
C00W C00Y H00Y 121.2 . . ?
C00L C00Z H00Z 119.6 . . ?
C00L C00Z C013 120.8(2) . . ?
C013 C00Z H00Z 119.6 . . ?
C00K C010 H010 119.5 . . ?
C013 C010 C00K 121.0(2) . . ?
C013 C010 H010 119.5 . . ?
C00K C011 H011 119.5 . . ?
C014 C011 C00K 121.0(2) . . ?
C014 C011 H011 119.5 . . ?
C00S C012 C00V 119.4(2) . . ?
C00S C012 H012 120.3 . . ?
C00V C012 H012 120.3 . . ?
C00Z C013 H013 119.8 . . ?
C010 C013 C00Z 120.3(2) . . ?
C010 C013 H013 119.8 . . ?
C011 C014 H014 119.7 . . ?
C011 C014 C016 120.6(2) . . ?
C016 C014 H014 119.7 . . ?
C00U C015 H015 119.4 . . ?
C01B C015 C00U 121.3(2) . . ?
C01B C015 H015 119.4 . . ?
C00M C016 C014 120.2(2) . . ?
C00M C016 H016 119.9 . . ?
C014 C016 H016 119.9 . . ?
C00N C017 H017 119.8 . . ?
C00N C017 C01B 120.5(2) . . ?
C01B C017 H017 119.8 . . ?
C00U C018 H018 119.3 . . ?
C019 C018 C00U 121.4(2) . . ?
C019 C018 H018 119.3 . . ?
C00X C019 H019 119.7 . . ?
C018 C019 C00X 120.6(2) . . ?
C018 C019 H019 119.7 . . ?
C01C C01A C01D 118.5(4) . . ?
C01C C01A C01G 122.9(4) . . ?
C01D C01A C01G 118.5(4) . . ?
C015 C01B C017 120.3(2) . . ?
C015 C01B H01B 119.9 . . ?
C017 C01B H01B 119.9 . . ?
C01A C01C C01H 120.1(4) . . ?
C01A C01C C01I 119.7(5) . . ?
C01H C01C C01I 120.1(5) . . ?
C01A C01D H01D 119.1 . . ?
C01E C01D C01A 121.8(5) . . ?
C01E C01D H01D 119.1 . . ?
C01D C01E H01E 121.6 . . ?
C01F C01E C01D 116.9(6) . . ?
C01F C01E H01E 121.6 . . ?
C01E C01F H01F 118.4 . . ?
C01H C01F C01E 123.1(7) . . ?
C01H C01F H01F 118.4 . . ?
C01A C01G H01A 109.5 . . ?
C01A C01G H01C 109.5 . . ?
C01A C01G H01G 109.5 . . ?
H01A C01G H01C 109.5 . . ?
H01A C01G H01G 109.5 . . ?
H01C C01G H01G 109.5 . . ?
C01C C01H H01H 120.2 . . ?
C01F C01H C01C 119.6(6) . . ?
C01F C01H H01H 120.2 . . ?
C01C C01I H01I 109.5 . . ?
C01C C01I H01J 109.5 . . ?
C01C C01I H01K 109.5 . . ?
H01I C01I H01J 109.5 . . ?
H01I C01I H01K 109.5 . . ?
H01J C01I H01K 109.5 . . ?

loop_
_geom_bond_atom_site_label_1
_geom_bond_atom_site_label_2
_geom_bond_distance
_geom_bond_site_symmetry_2
_geom_bond_publ_flag
Co01 N004 2.2115(17) 2_767 ?
Co01 N004 2.2115(17) . ?
Co01 N006 2.2155(16) 2_767 ?
Co01 N006 2.2155(16) . ?
Co01 N008 2.0551(17) 2_767 ?
Co01 N008 2.0551(17) . ?
S002 C00O 1.614(2) . ?
O003 C00R 1.211(3) . ?
N004 C00E 1.335(3) . ?
N004 C00S 1.345(3) . ?
O005 C00T 1.216(3) . ?
N006 C00F 1.336(2) . ?
N006 C00I 1.342(3) . ?
N007 C00J 1.439(3) . ?
N007 C00P 1.408(3) . ?
N007 C00R 1.401(3) . ?
N008 C00O 1.157(3) . ?
N009 C00G 1.439(2) . ?
N009 C00Q 1.406(3) . ?
N009 C00T 1.400(3) . ?
O00A C00Q 1.209(3) . ?
O00B C00P 1.207(3) . ?
C00C C00D 1.408(3) . ?
C00C C00N 1.412(3) . ?
C00C C00U 1.419(3) . ?
C00D C00Q 1.471(3) . ?
C00D C00X 1.373(3) . ?
C00E H00E 0.9300 . ?
C00E C00J 1.376(3) . ?
C00F H00F 0.9300 . ?
C00F C00G 1.370(3) . ?
C00G C00Y 1.375(3) . ?
C00H C00K 1.419(3) . ?
C00H C00L 1.409(3) . ?
C00H C00M 1.405(3) . ?
C00I H00I 0.9300 . ?
C00I C00W 1.375(3) . ?
C00J C00V 1.375(3) . ?
C00K C010 1.409(3) . ?
C00K C011 1.412(3) . ?
C00L C00R 1.474(3) . ?
C00L C00Z 1.365(3) . ?
C00M C00P 1.474(3) . ?
C00M C016 1.373(3) . ?
C00N C00T 1.471(3) . ?
C00N C017 1.373(3) . ?
C00S H00S 0.9300 . ?
C00S C012 1.369(3) . ?
C00U C015 1.407(4) . ?
C00U C018 1.410(4) . ?
C00V H00V 0.9300 . ?
C00V C012 1.377(3) . ?
C00W H00W 0.9300 . ?
C00W C00Y 1.377(3) . ?
C00X H00X 0.9300 . ?
C00X C019 1.399(4) . ?
C00Y H00Y 0.9300 . ?
C00Z H00Z 0.9300 . ?
C00Z C013 1.400(3) . ?
C010 H010 0.9300 . ?
C010 C013 1.353(4) . ?
C011 H011 0.9300 . ?
C011 C014 1.357(4) . ?
C012 H012 0.9300 . ?
C013 H013 0.9300 . ?
C014 H014 0.9300 . ?
C014 C016 1.405(4) . ?
C015 H015 0.9300 . ?
C015 C01B 1.356(4) . ?
C016 H016 0.9300 . ?
C017 H017 0.9300 . ?
C017 C01B 1.404(3) . ?
C018 H018 0.9300 . ?
C018 C019 1.354(4) . ?
C019 H019 0.9300 . ?
C01A C01C 1.369(5) . ?
C01A C01D 1.381(5) . ?
C01A C01G 1.492(6) . ?
C01B H01B 0.9300 . ?
C01C C01H 1.369(7) . ?
C01C C01I 1.510(6) . ?
C01D H01D 0.9300 . ?
C01D C01E 1.379(7) . ?
C01E H01E 0.9300 . ?
C01E C01F 1.357(8) . ?
C01F H01F 0.9300 . ?
C01F C01H 1.343(8) . ?
C01G H01A 0.9600 . ?
C01G H01C 0.9600 . ?
C01G H01G 0.9600 . ?
C01H H01H 0.9300 . ?
C01I H01I 0.9600 . ?
C01I H01J 0.9600 . ?
C01I H01K 0.9600 . ?
